data_7206668
loop_
_publ_author_name
'Song, Yu-mei'
'Huang, Hai-xiao'
'Sun, Gong-ming'
'Liao, Zhen-wei'
'Luo, Ming-biao'
'Liu, Shu-juan'
'Luo, Feng'

_publ_section_title
;
 Multi-functional magnetic, ferroelectric, and fluorescent homochiral
 lanthanide (Ln)--camphorate compounds built on helical {Ln--O}n inorganic
 substructures
;
_journal_issue 22
_journal_name_full CrystEngComm
_journal_page_first 6827
_journal_paper_doi 10.1039/c1ce05604b
_journal_volume 13
_journal_year 2011
_chemical_absolute_configuration 0
_chemical_formula_sum 'C12 H19 Gd O7'
_chemical_formula_weight 432.51
_chemical_name_systematic
;
?
;
_space_group_IT_number 170
_symmetry_cell_setting hexagonal
_symmetry_space_group_name_Hall 'P 65'
_symmetry_space_group_name_H-M 'P 65'
_atom_sites_solution_hydrogens geom
_atom_sites_solution_primary direct
_atom_sites_solution_secondary difmap
_audit_creation_method SHELXL-97
_cell_angle_alpha 90.00
_cell_angle_beta 90.00
_cell_angle_gamma 120.00
_cell_formula_units_Z 6
_cell_length_a 10.9374(2)
_cell_length_b 10.9374(2)
_cell_length_c 21.0837(8)
_cell_measurement_reflns_used 8726
_cell_measurement_temperature 296(2)
_cell_measurement_theta_max 27.38
_cell_measurement_theta_min 2.89
_cell_volume 2184.27(10)
_computing_cell_refinement 'Bruker SMART'
_computing_data_collection 'Bruker SMART'
_computing_data_reduction 'Bruker SAINT'
_computing_molecular_graphics 'Bruker SHELXTL'
_computing_publication_material 'Bruker SHELXTL'
_computing_structure_refinement 'SHELXL-97 (Sheldrick, 1997)'
_computing_structure_solution 'SHELXS-97 (Sheldrick, 1990)'
_diffrn_ambient_temperature 296(2)
_diffrn_measured_fraction_theta_full 0.998
_diffrn_measured_fraction_theta_max 0.998
_diffrn_measurement_device_type 'CCD area detector'
_diffrn_measurement_method 'phi and omega scans'
_diffrn_radiation_monochromator graphite
_diffrn_radiation_source 'fine-focus sealed tube'
_diffrn_radiation_type MoK\a
_diffrn_radiation_wavelength 0.71073
_diffrn_reflns_av_R_equivalents 0.0228
_diffrn_reflns_av_sigmaI/netI 0.0246
_diffrn_reflns_limit_h_max 10
_diffrn_reflns_limit_h_min -12
_diffrn_reflns_limit_k_max 12
_diffrn_reflns_limit_k_min -10
_diffrn_reflns_limit_l_max 14
_diffrn_reflns_limit_l_min -24
_diffrn_reflns_number 10783
_diffrn_reflns_theta_full 25.00
_diffrn_reflns_theta_max 25.00
_diffrn_reflns_theta_min 2.15
_exptl_absorpt_coefficient_mu 4.581
_exptl_absorpt_correction_T_max 0.5466
_exptl_absorpt_correction_T_min 0.4610
_exptl_absorpt_correction_type multi-scan
_exptl_absorpt_process_details
;
Higashi, T. . Program for Absorption Correction.

Rigaku Corporation, Tokyo, Japan.

;
_exptl_crystal_colour Colorless
_exptl_crystal_density_diffrn 1.964
_exptl_crystal_density_method 'not measured'
_exptl_crystal_description Block
_exptl_crystal_F_000 1254
_exptl_crystal_size_max 0.20
_exptl_crystal_size_mid 0.20
_exptl_crystal_size_min 0.15
_refine_diff_density_max 0.458
_refine_diff_density_min -0.383
_refine_diff_density_rms 0.077
_refine_ls_abs_structure_details 'Flack H D (1983), Acta Cryst. A39, 876-881'
_refine_ls_abs_structure_Flack 0.014(16)
_refine_ls_extinction_method none
_refine_ls_goodness_of_fit_ref 1.136
_refine_ls_hydrogen_treatment mixed
_refine_ls_matrix_type full
_refine_ls_number_parameters 189
_refine_ls_number_reflns 1952
_refine_ls_number_restraints 1
_refine_ls_restrained_S_all 1.135
_refine_ls_R_factor_all 0.0197
_refine_ls_R_factor_gt 0.0191
_refine_ls_shift/su_max 0.002
_refine_ls_shift/su_mean 0.000
_refine_ls_structure_factor_coef Fsqd
_refine_ls_weighting_details 'calc w=1/[\s^2^(Fo^2^)+(0.0146P)^2^+1.6629P] where P=(Fo^2^+2Fc^2^)/3'
_refine_ls_weighting_scheme calc
_refine_ls_wR_factor_gt 0.0400
_refine_ls_wR_factor_ref 0.0404
_reflns_number_gt 1919
_reflns_number_total 1952
_reflns_threshold_expression >2sigma(I)
_cod_data_source_file c1ce05604b.txt
_cod_data_source_block 1
_cod_depositor_comments
;
The following automatic conversions were performed:

'_symmetry_cell_setting' value 'Hexagonal' changed to 'hexagonal'
according to /home/saulius/struct/CIF-dictionaries/cif_core.dic
dictionary named 'cif_core.dic' version 2.4.1 from
2010-06-29.

'_exptl_absorpt_correction_type' value 'Multi-scan'
changed to 'multi-scan' according to
/home/saulius/struct/CIF-dictionaries/cif_core.dic dictionary named
'cif_core.dic' version 2.4.1 from 2010-06-29.

Automatic conversion script
Id: cif_fix_values 1715 2011-07-08 13:25:40Z adriana 
;
_cod_original_sg_symbol_H-M P6(5)
_cod_database_code 7206668

loop_
_symmetry_equiv_pos_as_xyz
'x, y, z'
'-y, x-y, z+2/3'
'-x+y, -x, z+1/3'
'-x, -y, z+1/2'
'y, -x+y, z+1/6'
'x-y, x, z+5/6'

loop_
_atom_site_label
_atom_site_type_symbol
_atom_site_fract_x
_atom_site_fract_y
_atom_site_fract_z
_atom_site_U_iso_or_equiv
_atom_site_adp_type
_atom_site_occupancy
_atom_site_symmetry_multiplicity
_atom_site_calc_flag
_atom_site_refinement_flags
C1 C 1.0446(7) 0.9681(6) 0.2353(3) 0.0347(14) Uani 1 1 d .
C2 C 0.9607(7) 0.8350(6) 0.1990(3) 0.0486(17) Uani 1 1 d .
H2A H 1.0228 0.8176 0.1732 0.073 Uiso 1 1 calc R
H2B H 0.8941 0.8434 0.1724 0.073 Uiso 1 1 calc R
H2C H 0.9109 0.7579 0.2280 0.073 Uiso 1 1 calc R
C3 C 0.6381(5) 0.9259(5) 0.1295(3) 0.0280(13) Uani 1 1 d .
C4 C 0.4960(5) 0.8543(5) 0.1634(3) 0.0288(12) Uani 1 1 d .
C5 C 0.3699(6) 0.8239(6) 0.1226(3) 0.0503(18) Uani 1 1 d .
H5A H 0.3923 0.8264 0.0780 0.060 Uiso 1 1 calc R
H5B H 0.3398 0.8922 0.1306 0.060 Uiso 1 1 calc R
C6 C 0.2532(6) 0.6730(7) 0.1427(4) 0.0568(17) Uani 1 1 d .
H6A H 0.1646 0.6710 0.1497 0.068 Uiso 1 1 calc R
H6B H 0.2393 0.6054 0.1097 0.068 Uiso 1 1 calc R
C7 C 0.3023(5) 0.6363(5) 0.2036(3) 0.0282(12) Uani 1 1 d .
C8 C 0.2628(8) 0.6981(7) 0.2604(4) 0.059(2) Uani 1 1 d .
H8A H 0.1621 0.6494 0.2652 0.088 Uiso 1 1 calc R
H8B H 0.2969 0.7966 0.2533 0.088 Uiso 1 1 calc R
H8C H 0.3050 0.6868 0.2983 0.088 Uiso 1 1 calc R
C9 C 0.4663(6) 0.7123(6) 0.1948(3) 0.0398(15) Uani 1 1 d .
C10 C 0.5060(7) 0.6283(6) 0.1501(5) 0.067(2) Uani 1 1 d .
H10A H 0.6033 0.6849 0.1381 0.100 Uiso 1 1 calc R
H10B H 0.4477 0.6026 0.1129 0.100 Uiso 1 1 calc R
H10C H 0.4921 0.5445 0.1712 0.100 Uiso 1 1 calc R
C11 C 0.5494(8) 0.7378(8) 0.2562(4) 0.076(3) Uani 1 1 d .
H11A H 0.5315 0.6491 0.2733 0.114 Uiso 1 1 calc R
H11B H 0.5205 0.7844 0.2863 0.114 Uiso 1 1 calc R
H11C H 0.6484 0.7961 0.2476 0.114 Uiso 1 1 calc R
C12 C 0.2428(6) 0.4794(6) 0.2165(3) 0.0350(14) Uani 1 1 d .
Gd1 Gd 0.96708(2) 1.19133(2) 0.14637(3) 0.02265(8) Uani 1 1 d .
H1M H 0.485(4) 0.895(4) 0.208(2) 0.013(11) Uiso 1 1 d .
O1 O 1.0908(4) 1.3358(4) 0.0486(2) 0.0444(11) Uani 1 1 d .
O2 O 1.0219(4) 1.0714(3) 0.2282(2) 0.0307(9) Uani 1 1 d .
O3 O 1.1364(5) 0.9800(4) 0.2753(2) 0.0439(11) Uani 1 1 d .
O4 O 0.6394(4) 0.9139(4) 0.0705(2) 0.0415(10) Uani 1 1 d .
O5 O 0.7460(4) 0.9939(4) 0.1632(2) 0.0398(10) Uani 1 1 d .
O6 O 0.1777(4) 0.3923(4) 0.1724(2) 0.0542(13) Uani 1 1 d .
O7 O 0.2622(5) 0.4439(4) 0.2690(2) 0.0502(12) Uani 1 1 d .

loop_
_atom_site_aniso_label
_atom_site_aniso_U_11
_atom_site_aniso_U_22
_atom_site_aniso_U_33
_atom_site_aniso_U_23
_atom_site_aniso_U_13
_atom_site_aniso_U_12
C1 0.047(4) 0.029(3) 0.033(3) -0.003(3) 0.002(3) 0.023(3)
C2 0.058(4) 0.035(4) 0.051(4) -0.009(3) -0.013(3) 0.023(3)
C3 0.029(3) 0.019(3) 0.033(4) 0.008(2) 0.001(2) 0.010(2)
C4 0.026(3) 0.024(3) 0.030(3) 0.005(2) 0.007(2) 0.008(2)
C5 0.034(3) 0.051(4) 0.059(5) 0.013(3) -0.005(3) 0.016(3)
C6 0.042(3) 0.056(4) 0.060(4) 0.015(4) -0.007(4) 0.015(3)
C7 0.020(3) 0.022(3) 0.036(3) 0.002(2) 0.002(2) 0.006(2)
C8 0.071(5) 0.043(4) 0.062(5) 0.004(3) 0.023(4) 0.029(4)
C9 0.031(3) 0.036(3) 0.043(4) 0.014(3) 0.001(3) 0.009(3)
C10 0.058(4) 0.032(3) 0.118(7) 0.014(4) 0.043(5) 0.028(3)
C11 0.052(4) 0.068(5) 0.071(6) 0.040(4) -0.018(4) 0.003(4)
C12 0.022(3) 0.036(3) 0.037(4) 0.001(3) 0.008(3) 0.008(3)
Gd1 0.02185(13) 0.02114(13) 0.02316(12) -0.00116(11) -0.00165(12) 0.00939(11)
O1 0.050(3) 0.028(2) 0.038(3) 0.0062(19) 0.007(2) 0.0073(19)
O2 0.033(2) 0.0257(18) 0.033(2) 0.004(2) -0.0034(16) 0.0141(18)
O3 0.059(3) 0.045(2) 0.040(3) -0.008(2) -0.016(2) 0.035(2)
O4 0.041(2) 0.046(2) 0.027(2) -0.0009(19) 0.0076(19) 0.0145(19)
O5 0.028(2) 0.035(2) 0.037(3) 0.0052(18) -0.0013(18) 0.0017(19)
O6 0.033(2) 0.034(2) 0.068(3) -0.022(2) 0.001(2) -0.0038(19)
O7 0.070(3) 0.032(2) 0.043(3) 0.012(2) 0.015(2) 0.022(2)

loop_
_atom_type_symbol
_atom_type_description
_atom_type_scat_dispersion_real
_atom_type_scat_dispersion_imag
_atom_type_scat_source
C C 0.0033 0.0016 'International Tables Vol C Tables 4.2.6.8 and 6.1.1.4'
H H 0.0000 0.0000 'International Tables Vol C Tables 4.2.6.8 and 6.1.1.4'
O O 0.0106 0.0060 'International Tables Vol C Tables 4.2.6.8 and 6.1.1.4'
Gd Gd -0.1653 3.9035 'International Tables Vol C Tables 4.2.6.8 and 6.1.1.4'

loop_
_geom_angle_atom_site_label_1
_geom_angle_atom_site_label_2
_geom_angle_atom_site_label_3
_geom_angle
_geom_angle_site_symmetry_1
_geom_angle_site_symmetry_3
O3 C1 O2 118.7(6) . .
O3 C1 C2 120.8(5) . .
O2 C1 C2 120.4(5) . .
O3 C1 Gd1 60.2(3) . 5_565
O2 C1 Gd1 58.5(3) . 5_565
C2 C1 Gd1 175.7(5) . 5_565
C1 C2 H2A 109.5 . .
C1 C2 H2B 109.5 . .
H2A C2 H2B 109.5 . .
C1 C2 H2C 109.5 . .
H2A C2 H2C 109.5 . .
H2B C2 H2C 109.5 . .
O4 C3 O5 124.7(5) . .
O4 C3 C4 118.3(5) . .
O5 C3 C4 117.0(5) . .
C5 C4 C3 115.5(5) . .
C5 C4 C9 107.9(4) . .
C3 C4 C9 111.1(4) . .
C5 C4 H1M 108(2) . .
C3 C4 H1M 120(2) . .
C9 C4 H1M 91(2) . .
C4 C5 C6 104.6(5) . .
C4 C5 H5A 110.8 . .
C6 C5 H5A 110.8 . .
C4 C5 H5B 110.8 . .
C6 C5 H5B 110.8 . .
H5A C5 H5B 108.9 . .
C7 C6 C5 107.4(5) . .
C7 C6 H6A 110.2 . .
C5 C6 H6A 110.2 . .
C7 C6 H6B 110.2 . .
C5 C6 H6B 110.2 . .
H6A C6 H6B 108.5 . .
C6 C7 C12 116.1(5) . .
C6 C7 C8 109.1(5) . .
C12 C7 C8 107.4(5) . .
C6 C7 C9 102.8(5) . .
C12 C7 C9 110.5(4) . .
C8 C7 C9 110.9(5) . .
C7 C8 H8A 109.5 . .
C7 C8 H8B 109.5 . .
H8A C8 H8B 109.5 . .
C7 C8 H8C 109.5 . .
H8A C8 H8C 109.5 . .
H8B C8 H8C 109.5 . .
C10 C9 C11 108.1(6) . .
C10 C9 C4 110.9(5) . .
C11 C9 C4 111.6(5) . .
C10 C9 C7 110.4(5) . .
C11 C9 C7 114.6(5) . .
C4 C9 C7 101.0(4) . .
C9 C10 H10A 109.5 . .
C9 C10 H10B 109.5 . .
H10A C10 H10B 109.5 . .
C9 C10 H10C 109.5 . .
H10A C10 H10C 109.5 . .
H10B C10 H10C 109.5 . .
C9 C11 H11A 109.5 . .
C9 C11 H11B 109.5 . .
H11A C11 H11B 109.5 . .
C9 C11 H11C 109.5 . .
H11A C11 H11C 109.5 . .
H11B C11 H11C 109.5 . .
O7 C12 O6 123.1(6) . .
O7 C12 C7 118.2(5) . .
O6 C12 C7 118.7(6) . .
O4 Gd1 O7 80.97(15) 5_565 6_664
O4 Gd1 O6 75.94(15) 5_565 1_665
O7 Gd1 O6 108.00(16) 6_664 1_665
O4 Gd1 O5 83.68(15) 5_565 .
O7 Gd1 O5 78.11(15) 6_664 .
O6 Gd1 O5 157.26(16) 1_665 .
O4 Gd1 O2 78.59(14) 5_565 .
O7 Gd1 O2 150.84(15) 6_664 .
O6 Gd1 O2 86.94(15) 1_665 .
O5 Gd1 O2 79.15(14) . .
O4 Gd1 O2 159.65(14) 5_565 6_654
O7 Gd1 O2 99.08(14) 6_664 6_654
O6 Gd1 O2 122.57(14) 1_665 6_654
O5 Gd1 O2 76.48(14) . 6_654
O2 Gd1 O2 93.09(10) . 6_654
O4 Gd1 O1 125.96(14) 5_565 .
O7 Gd1 O1 73.23(14) 6_664 .
O6 Gd1 O1 68.58(15) 1_665 .
O5 Gd1 O1 133.25(14) . .
O2 Gd1 O1 135.91(14) . .
O2 Gd1 O1 72.60(14) 6_654 .
O4 Gd1 O3 137.95(14) 5_565 6_654
O7 Gd1 O3 137.84(15) 6_664 6_654
O6 Gd1 O3 76.05(14) 1_665 6_654
O5 Gd1 O3 114.67(15) . 6_654
O2 Gd1 O3 69.19(14) . 6_654
O2 Gd1 O3 51.21(12) 6_654 6_654
O1 Gd1 O3 69.58(14) . 6_654
O4 Gd1 C1 158.11(16) 5_565 6_654
O7 Gd1 C1 120.39(17) 6_664 6_654
O6 Gd1 C1 99.63(15) 1_665 6_654
O5 Gd1 C1 95.53(15) . 6_654
O2 Gd1 C1 79.77(16) . 6_654
O2 Gd1 C1 25.74(12) 6_654 6_654
O1 Gd1 C1 69.56(16) . 6_654
O3 Gd1 C1 25.49(13) 6_654 6_654
C1 O2 Gd1 140.5(4) . .
C1 O2 Gd1 95.8(4) . 5_565
Gd1 O2 Gd1 116.55(12) . 5_565
C1 O3 Gd1 94.3(3) . 5_565
C3 O4 Gd1 146.6(4) . 6_654
C3 O5 Gd1 134.2(3) . .
C12 O6 Gd1 143.8(4) . 1_445
C12 O7 Gd1 131.9(4) . 5_455

loop_
_geom_bond_atom_site_label_1
_geom_bond_atom_site_label_2
_geom_bond_distance
_geom_bond_site_symmetry_2
C1 O3 1.266(7) .
C1 O2 1.281(6) .
C1 C2 1.488(8) .
C1 Gd1 2.935(6) 5_565
C2 H2A 0.9600 .
C2 H2B 0.9600 .
C2 H2C 0.9600 .
C3 O4 1.252(6) .
C3 O5 1.255(6) .
C3 C4 1.524(7) .
C4 C5 1.514(8) .
C4 C9 1.565(8) .
C4 H1M 1.07(4) .
C5 C6 1.557(8) .
C5 H5A 0.9700 .
C5 H5B 0.9700 .
C6 C7 1.520(9) .
C6 H6A 0.9700 .
C6 H6B 0.9700 .
C7 C12 1.525(7) .
C7 C8 1.541(8) .
C7 C9 1.566(7) .
C8 H8A 0.9600 .
C8 H8B 0.9600 .
C8 H8C 0.9600 .
C9 C10 1.523(9) .
C9 C11 1.525(9) .
C10 H10A 0.9600 .
C10 H10B 0.9600 .
C10 H10C 0.9600 .
C11 H11A 0.9600 .
C11 H11B 0.9600 .
C11 H11C 0.9600 .
C12 O7 1.228(7) .
C12 O6 1.264(7) .
Gd1 O4 2.315(4) 5_565
Gd1 O7 2.317(4) 6_664
Gd1 O6 2.319(4) 1_665
Gd1 O5 2.327(4) .
Gd1 O2 2.418(4) .
Gd1 O2 2.515(4) 6_654
Gd1 O1 2.538(4) .
Gd1 O3 2.554(4) 6_654
Gd1 C1 2.935(6) 6_654
O2 Gd1 2.515(4) 5_565
O3 Gd1 2.554(4) 5_565
O4 Gd1 2.315(4) 6_654
O6 Gd1 2.319(4) 1_445
O7 Gd1 2.317(4) 5_455

loop_
_geom_torsion_atom_site_label_1
_geom_torsion_atom_site_label_2
_geom_torsion_atom_site_label_3
_geom_torsion_atom_site_label_4
_geom_torsion
_geom_torsion_site_symmetry_1
_geom_torsion_site_symmetry_4
O4 C3 C4 C5 -22.5(7) . .
O5 C3 C4 C5 156.9(5) . .
O4 C3 C4 C9 100.8(6) . .
O5 C3 C4 C9 -79.7(6) . .
C3 C4 C5 C6 137.9(5) . .
C9 C4 C5 C6 12.9(7) . .
C4 C5 C6 C7 13.1(7) . .
C5 C6 C7 C12 -154.3(5) . .
C5 C6 C7 C8 84.2(6) . .
C5 C6 C7 C9 -33.5(7) . .
C5 C4 C9 C10 84.2(6) . .
C3 C4 C9 C10 -43.3(7) . .
C5 C4 C9 C11 -155.1(6) . .
C3 C4 C9 C11 77.3(7) . .
C5 C4 C9 C7 -32.9(6) . .
C3 C4 C9 C7 -160.4(5) . .
C6 C7 C9 C10 -77.7(6) . .
C12 C7 C9 C10 46.8(7) . .
C8 C7 C9 C10 165.8(6) . .
C6 C7 C9 C11 159.9(6) . .
C12 C7 C9 C11 -75.6(7) . .
C8 C7 C9 C11 43.4(7) . .
C6 C7 C9 C4 39.7(6) . .
C12 C7 C9 C4 164.2(5) . .
C8 C7 C9 C4 -76.8(6) . .
C6 C7 C12 O7 -169.2(5) . .
C8 C7 C12 O7 -46.8(7) . .
C9 C7 C12 O7 74.3(7) . .
C6 C7 C12 O6 11.7(8) . .
C8 C7 C12 O6 134.1(6) . .
C9 C7 C12 O6 -104.8(6) . .
O3 C1 O2 Gd1 143.4(5) . .
C2 C1 O2 Gd1 -39.0(10) . .
Gd1 C1 O2 Gd1 146.0(6) 5_565 .
O3 C1 O2 Gd1 -2.6(6) . 5_565
C2 C1 O2 Gd1 175.1(6) . 5_565
O4 Gd1 O2 C1 164.4(7) 5_565 .
O7 Gd1 O2 C1 118.1(7) 6_664 .
O6 Gd1 O2 C1 -119.3(7) 1_665 .
O5 Gd1 O2 C1 78.8(6) . .
O2 Gd1 O2 C1 3.2(7) 6_654 .
O1 Gd1 O2 C1 -64.8(7) . .
O3 Gd1 O2 C1 -43.1(6) 6_654 .
C1 Gd1 O2 C1 -19.0(6) 6_654 .
O4 Gd1 O2 Gd1 -54.09(18) 5_565 5_565
O7 Gd1 O2 Gd1 -100.4(3) 6_664 5_565
O6 Gd1 O2 Gd1 22.18(19) 1_665 5_565
O5 Gd1 O2 Gd1 -139.7(2) . 5_565
O2 Gd1 O2 Gd1 144.65(9) 6_654 5_565
O1 Gd1 O2 Gd1 76.7(3) . 5_565
O3 Gd1 O2 Gd1 98.4(2) 6_654 5_565
C1 Gd1 O2 Gd1 122.5(2) 6_654 5_565
O2 C1 O3 Gd1 2.5(6) . 5_565
C2 C1 O3 Gd1 -175.1(6) . 5_565
O5 C3 O4 Gd1 2.1(10) . 6_654
C4 C3 O4 Gd1 -178.5(4) . 6_654
O4 C3 O5 Gd1 29.8(8) . .
C4 C3 O5 Gd1 -149.6(4) . .
O4 Gd1 O5 C3 127.2(5) 5_565 .
O7 Gd1 O5 C3 45.2(5) 6_664 .
O6 Gd1 O5 C3 153.5(5) 1_665 .
O2 Gd1 O5 C3 -153.2(5) . .
O2 Gd1 O5 C3 -57.3(5) 6_654 .
O1 Gd1 O5 C3 -7.8(6) . .
O3 Gd1 O5 C3 -92.3(5) 6_654 .
C1 Gd1 O5 C3 -74.8(5) 6_654 .
O7 C12 O6 Gd1 55.6(10) . 1_445
C7 C12 O6 Gd1 -125.4(6) . 1_445
O6 C12 O7 Gd1 -2.6(9) . 5_455
C7 C12 O7 Gd1 178.4(3) . 5_455
